data_4335937
loop_
_publ_author_name
'Filippo Monti'
'Florian Kessler'
'Manuel Delgado'
'Julien Frey'
'Federico Bazzanini'
'Gianluca Accorsi'
'Nicola Armaroli'
'Henk J. Bolink'
'Enrique Ort\'i'
'Rosario Scopelliti'
'Md. Khaja Nazeeruddin'
'Etienne Baranoff'

_publ_section_title
;
 Charged Bis-Cyclometalated Iridium(III) Complexes with Carbene-Based
 Ancillary Ligands
;
_journal_name_full 'Inorganic Chemistry'
_journal_page_first 10292
_journal_page_last 10305
_journal_paper_doi 10.1021/ic400600d
_journal_volume 52
_journal_year 2013
_chemical_formula_moiety 'C41 H35 F4 Ir N5, F6 P'
_chemical_formula_sum 'C41 H35 F10 Ir N5 P'
_chemical_formula_weight 1010.91
_chemical_name_systematic
; 
 ? 
;
_space_group_IT_number 2
_symmetry_cell_setting triclinic
_symmetry_space_group_name_Hall '-P 1'
_symmetry_space_group_name_H-M 'P -1'
_atom_sites_solution_hydrogens geom
_atom_sites_solution_primary direct
_atom_sites_solution_secondary difmap
_audit_creation_method SHELXL-97
_cell_angle_alpha 107.440(9)
_cell_angle_beta 103.104(13)
_cell_angle_gamma 95.726(15)
_cell_formula_units_Z 2
_cell_length_a 10.771(2)
_cell_length_b 11.538(2)
_cell_length_c 17.0266(12)
_cell_measurement_reflns_used 319
_cell_measurement_temperature 100(2)
_cell_measurement_theta_max 22
_cell_measurement_theta_min 3
_cell_volume 1933.9(5)
_computing_cell_refinement 'Dirax/lsq (Duisenberg & Schreurs, 1989-2000)'
_computing_data_collection 'Collect (Bruker AXS BV, 1997-2004)'
_computing_data_reduction 'EvalCCD (Duisenberg & Schreurs, 1990-2000)'
_computing_molecular_graphics 'Bruker SHELXTL'
_computing_publication_material 'Bruker SHELXTL'
_computing_structure_refinement 'SHELXL-97 (Sheldrick, 1997)'
_computing_structure_solution 'SHELXS-97 (Sheldrick, 1990)'
_diffrn_ambient_temperature 100(2)
_diffrn_measured_fraction_theta_full 0.987
_diffrn_measured_fraction_theta_max 0.987
_diffrn_measurement_device_type 'Bruker APEX II CCD'
_diffrn_measurement_method 'phi and omega scans'
_diffrn_radiation_monochromator graphite
_diffrn_radiation_source 'fine-focus sealed tube'
_diffrn_radiation_type MoK\a
_diffrn_radiation_wavelength 0.71073
_diffrn_reflns_av_R_equivalents 0.0356
_diffrn_reflns_av_sigmaI/netI 0.0298
_diffrn_reflns_limit_h_max 13
_diffrn_reflns_limit_h_min -13
_diffrn_reflns_limit_k_max 14
_diffrn_reflns_limit_k_min -14
_diffrn_reflns_limit_l_max 21
_diffrn_reflns_limit_l_min -22
_diffrn_reflns_number 37061
_diffrn_reflns_theta_full 27.50
_diffrn_reflns_theta_max 27.50
_diffrn_reflns_theta_min 3.09
_exptl_absorpt_coefficient_mu 3.580
_exptl_absorpt_correction_T_max 0.7456
_exptl_absorpt_correction_T_min 0.4826
_exptl_absorpt_correction_type multi-scan
_exptl_absorpt_process_details 'SADABS 2008, Bruker AXS, 2008'
_exptl_crystal_colour yellow
_exptl_crystal_density_diffrn 1.736
_exptl_crystal_description prismatic
_exptl_crystal_F_000 996
_exptl_crystal_size_max 0.45
_exptl_crystal_size_mid 0.18
_exptl_crystal_size_min 0.15
_refine_diff_density_max 0.785
_refine_diff_density_min -0.708
_refine_diff_density_rms 0.082
_refine_ls_extinction_method none
_refine_ls_goodness_of_fit_ref 1.080
_refine_ls_hydrogen_treatment constr
_refine_ls_matrix_type full
_refine_ls_number_parameters 563
_refine_ls_number_reflns 8758
_refine_ls_number_restraints 0
_refine_ls_restrained_S_all 1.080
_refine_ls_R_factor_all 0.0239
_refine_ls_R_factor_gt 0.0191
_refine_ls_shift/su_max 0.001
_refine_ls_shift/su_mean 0.000
_refine_ls_structure_factor_coef Fsqd
_refine_ls_weighting_details 'calc w=1/[\s^2^(Fo^2^)+(0.0135P)^2^+1.3059P] where P=(Fo^2^+2Fc^2^)/3'
_refine_ls_weighting_scheme calc
_refine_ls_wR_factor_gt 0.0410
_refine_ls_wR_factor_ref 0.0434
_reflns_number_gt 8116
_reflns_number_total 8758
_reflns_threshold_expression >2sigma(I)
_cod_data_source_file ic400600d_si_007.cif
_cod_data_source_block fk101
_cod_original_cell_volume 1933.9(6)
_cod_database_code 4335937

loop_
_symmetry_equiv_pos_as_xyz
'x, y, z'
'-x, -y, -z'

loop_
_atom_site_label
_atom_site_type_symbol
_atom_site_fract_x
_atom_site_fract_y
_atom_site_fract_z
_atom_site_U_iso_or_equiv
_atom_site_adp_type
_atom_site_occupancy
_atom_site_symmetry_multiplicity
_atom_site_calc_flag
_atom_site_refinement_flags
_atom_site_disorder_assembly
_atom_site_disorder_group
Ir1 Ir 0.247547(8) 0.408064(8) 0.229483(5) 0.01230(3) Uani 1 1 d . . .
N1 N 0.11632(18) 0.51113(17) 0.27330(11) 0.0160(4) Uani 1 1 d . . .
N2 N 0.38374(19) 0.29855(17) 0.20849(12) 0.0164(4) Uani 1 1 d . . .
N3 N 0.38978(19) 0.57131(17) 0.14155(12) 0.0170(4) Uani 1 1 d . . .
N4 N 0.20420(18) 0.45293(16) 0.06464(11) 0.0132(4) Uani 1 1 d . . .
N5 N 0.09589(18) 0.31649(16) 0.11255(11) 0.0147(4) Uani 1 1 d . . .
F1 F -0.06507(17) 0.33164(18) 0.41694(12) 0.0454(5) Uani 1 1 d . . .
F2 F 0.17122(18) 0.01659(14) 0.34149(10) 0.0379(4) Uani 1 1 d . . .
F3 F 0.49992(16) 0.76147(13) 0.53422(9) 0.0324(4) Uani 1 1 d . . .
F4 F 0.71609(14) 0.44253(15) 0.42730(9) 0.0316(4) Uani 1 1 d . . .
C1 C 0.0957(2) 0.6178(2) 0.25895(14) 0.0209(5) Uani 1 1 d . . .
H1 H 0.1423 0.6460 0.2250 0.025 Uiso 1 1 calc R . .
C2 C 0.0107(3) 0.6875(3) 0.29111(17) 0.0309(6) Uani 1 1 d . . .
H2 H -0.0016 0.7618 0.2795 0.037 Uiso 1 1 calc R . .
C3 C -0.0567(3) 0.6462(3) 0.34111(19) 0.0393(7) Uani 1 1 d . . .
H3 H -0.1166 0.6918 0.3639 0.047 Uiso 1 1 calc R . .
C4 C -0.0360(3) 0.5384(3) 0.35744(17) 0.0320(6) Uani 1 1 d . . .
H4 H -0.0812 0.5103 0.3920 0.038 Uiso 1 1 calc R . .
C5 C 0.0515(2) 0.4702(2) 0.32320(14) 0.0206(5) Uani 1 1 d . . .
C6 C 0.0828(2) 0.3540(2) 0.33440(14) 0.0191(5) Uani 1 1 d . . .
C7 C 0.0253(2) 0.2873(3) 0.37757(16) 0.0272(6) Uani 1 1 d . . .
C8 C 0.0539(3) 0.1757(3) 0.38190(17) 0.0295(6) Uani 1 1 d . . .
H8 H 0.0136 0.1326 0.4118 0.035 Uiso 1 1 calc R . .
C9 C 0.1442(3) 0.1288(2) 0.34065(16) 0.0261(6) Uani 1 1 d . . .
C10 C 0.2073(2) 0.1906(2) 0.29876(14) 0.0205(5) Uani 1 1 d . . .
H10 H 0.2704 0.1559 0.2727 0.025 Uiso 1 1 calc R . .
C11 C 0.1779(2) 0.3044(2) 0.29486(13) 0.0170(5) Uani 1 1 d . . .
C12 C 0.3923(2) 0.4977(2) 0.33650(13) 0.0149(4) Uani 1 1 d . . .
C13 C 0.3930(2) 0.6069(2) 0.40195(14) 0.0181(5) Uani 1 1 d . . .
H13 H 0.3197 0.6466 0.3987 0.022 Uiso 1 1 calc R . .
C14 C 0.5014(3) 0.6559(2) 0.47105(14) 0.0218(5) Uani 1 1 d . . .
C15 C 0.6114(2) 0.6036(2) 0.48078(15) 0.0222(5) Uani 1 1 d . . .
H15 H 0.6849 0.6401 0.5287 0.027 Uiso 1 1 calc R . .
C16 C 0.6087(2) 0.4956(2) 0.41715(15) 0.0209(5) Uani 1 1 d . . .
C17 C 0.5031(2) 0.4399(2) 0.34485(14) 0.0169(5) Uani 1 1 d . . .
C18 C 0.4952(2) 0.3261(2) 0.27433(14) 0.0183(5) Uani 1 1 d . . .
C19 C 0.5852(3) 0.2471(3) 0.26958(17) 0.0279(6) Uani 1 1 d . . .
H19 H 0.6621 0.2658 0.3149 0.034 Uiso 1 1 calc R . .
C20 C 0.5628(3) 0.1414(3) 0.19892(18) 0.0323(6) Uani 1 1 d . . .
H20 H 0.6232 0.0867 0.1961 0.039 Uiso 1 1 calc R . .
C21 C 0.4514(3) 0.1163(2) 0.13220(16) 0.0274(6) Uani 1 1 d . . .
H21 H 0.4356 0.0453 0.0827 0.033 Uiso 1 1 calc R . .
C22 C 0.3638(3) 0.1962(2) 0.13899(15) 0.0203(5) Uani 1 1 d . . .
H22 H 0.2874 0.1788 0.0935 0.024 Uiso 1 1 calc R . .
C23 C 0.2914(2) 0.4932(2) 0.14542(13) 0.0140(4) Uani 1 1 d . . .
C24 C 0.3680(2) 0.5827(2) 0.05974(14) 0.0186(5) Uani 1 1 d . . .
C25 C 0.4440(3) 0.6533(2) 0.02837(17) 0.0262(6) Uani 1 1 d . . .
H25 H 0.5236 0.7054 0.0634 0.031 Uiso 1 1 calc R . .
C26 C 0.3969(3) 0.6433(3) -0.05671(17) 0.0299(6) Uani 1 1 d . . .
H26 H 0.4452 0.6903 -0.0806 0.036 Uiso 1 1 calc R . .
C27 C 0.2808(3) 0.5660(2) -0.10797(16) 0.0276(6) Uani 1 1 d . . .
H27 H 0.2521 0.5616 -0.1660 0.033 Uiso 1 1 calc R . .
C28 C 0.2055(2) 0.4950(2) -0.07679(15) 0.0214(5) Uani 1 1 d . . .
H28 H 0.1270 0.4415 -0.1124 0.026 Uiso 1 1 calc R . .
C29 C 0.2506(2) 0.5060(2) 0.00929(14) 0.0161(5) Uani 1 1 d . . .
C30 C 0.0945(2) 0.36093(19) 0.04724(13) 0.0136(4) Uani 1 1 d . . .
C31 C -0.0035(2) 0.3188(2) -0.02845(14) 0.0156(5) Uani 1 1 d . . .
H31 H -0.0024 0.3545 -0.0719 0.019 Uiso 1 1 calc R . .
C32 C -0.1037(2) 0.2235(2) -0.04049(14) 0.0169(5) Uani 1 1 d . . .
C33 C -0.1036(2) 0.1789(2) 0.02684(15) 0.0197(5) Uani 1 1 d . . .
H33 H -0.1716 0.1155 0.0215 0.024 Uiso 1 1 calc R . .
C34 C -0.0042(2) 0.2270(2) 0.10165(15) 0.0185(5) Uani 1 1 d . . .
H34 H -0.0063 0.1960 0.1472 0.022 Uiso 1 1 calc R . .
C35 C 0.5059(2) 0.6356(2) 0.21228(16) 0.0242(5) Uani 1 1 d . A .
H35A H 0.5813 0.6423 0.1887 0.029 Uiso 1 1 calc R . .
H35B H 0.5230 0.5857 0.2505 0.029 Uiso 1 1 calc R . .
C36 C 0.4934(3) 0.7636(2) 0.26424(16) 0.0306(6) Uani 1 1 d . . .
H36A H 0.4243 0.7604 0.2937 0.037 Uiso 0.514(6) 1 calc PR A 1
H36B H 0.4758 0.8166 0.2282 0.037 Uiso 0.514(6) 1 calc PR A 1
H36C H 0.4094 0.7557 0.2784 0.037 Uiso 0.486(6) 1 calc PR A 2
H36D H 0.4867 0.8140 0.2260 0.037 Uiso 0.486(6) 1 calc PR A 2
C37A C 0.6336(7) 0.8104(6) 0.3306(4) 0.0190(14) Uani 0.514(6) 1 d P A 1
H37A H 0.6473 0.7575 0.3670 0.023 Uiso 0.514(6) 1 calc PR A 1
H37B H 0.7010 0.8045 0.2993 0.023 Uiso 0.514(6) 1 calc PR A 1
C38A C 0.6448(6) 0.9432(5) 0.3861(3) 0.0261(14) Uani 0.514(6) 1 d P A 1
H38A H 0.5787 0.9484 0.4185 0.031 Uiso 0.514(6) 1 calc PR A 1
H38B H 0.6283 0.9954 0.3495 0.031 Uiso 0.514(6) 1 calc PR A 1
C39A C 0.7812(6) 0.9916(6) 0.4492(4) 0.0323(15) Uani 0.514(6) 1 d P A 1
H39A H 0.7969 0.9390 0.4857 0.039 Uiso 0.514(6) 1 calc PR A 1
H39B H 0.8468 0.9849 0.4165 0.039 Uiso 0.514(6) 1 calc PR A 1
C40A C 0.7978(7) 1.1251(7) 0.5060(5) 0.0427(18) Uani 0.514(6) 1 d P A 1
H40A H 0.7802 1.1774 0.4703 0.064 Uiso 0.514(6) 1 calc PR A 1
H40B H 0.8867 1.1526 0.5429 0.064 Uiso 0.514(6) 1 calc PR A 1
H40C H 0.7371 1.1314 0.5415 0.064 Uiso 0.514(6) 1 calc PR A 1
C37B C 0.5953(7) 0.8383(7) 0.3467(5) 0.0216(16) Uani 0.486(6) 1 d P A 2
H37C H 0.6763 0.8589 0.3317 0.026 Uiso 0.486(6) 1 calc PR A 2
H37D H 0.6124 0.7840 0.3817 0.026 Uiso 0.486(6) 1 calc PR A 2
C38B C 0.5679(7) 0.9582(5) 0.4031(3) 0.0310(15) Uani 0.486(6) 1 d P A 2
H38C H 0.4842 0.9407 0.4158 0.037 Uiso 0.486(6) 1 calc PR A 2
H38D H 0.5597 1.0174 0.3713 0.037 Uiso 0.486(6) 1 calc PR A 2
C39B C 0.6743(6) 1.0181(5) 0.4877(3) 0.0337(17) Uani 0.486(6) 1 d P A 2
H39C H 0.6460 1.0896 0.5237 0.040 Uiso 0.486(6) 1 calc PR A 2
H39D H 0.6841 0.9577 0.5185 0.040 Uiso 0.486(6) 1 calc PR A 2
C40B C 0.8032(8) 1.0611(9) 0.4773(5) 0.058(3) Uani 0.486(6) 1 d P A 2
H40D H 0.8382 0.9895 0.4491 0.087 Uiso 0.486(6) 1 calc PR A 2
H40E H 0.8628 1.1068 0.5336 0.087 Uiso 0.486(6) 1 calc PR A 2
H40F H 0.7932 1.1150 0.4423 0.087 Uiso 0.486(6) 1 calc PR A 2
C41 C -0.2046(2) 0.1676(2) -0.12527(15) 0.0248(5) Uani 1 1 d . . .
H41A H -0.1698 0.1080 -0.1651 0.037 Uiso 1 1 calc R . .
H41B H -0.2277 0.2329 -0.1486 0.037 Uiso 1 1 calc R . .
H41C H -0.2820 0.1254 -0.1172 0.037 Uiso 1 1 calc R . .
P1 P 0.20149(6) 0.09095(6) -0.12617(4) 0.02046(13) Uani 1 1 d . . .
F5 F 0.11181(18) 0.07077(15) -0.06630(12) 0.0413(4) Uani 1 1 d . . .
F6 F 0.0869(2) 0.1353(2) -0.18026(12) 0.0585(6) Uani 1 1 d . . .
F7 F 0.15285(16) -0.04860(14) -0.18735(11) 0.0406(4) Uani 1 1 d . . .
F8 F 0.2953(2) 0.11285(16) -0.18260(13) 0.0492(5) Uani 1 1 d . . .
F9 F 0.31618(17) 0.04713(17) -0.06935(10) 0.0446(5) Uani 1 1 d . . .
F10 F 0.25274(18) 0.23022(14) -0.06187(13) 0.0517(5) Uani 1 1 d . . .

loop_
_atom_site_aniso_label
_atom_site_aniso_U_11
_atom_site_aniso_U_22
_atom_site_aniso_U_33
_atom_site_aniso_U_23
_atom_site_aniso_U_13
_atom_site_aniso_U_12
Ir1 0.01219(5) 0.01336(5) 0.01113(4) 0.00442(3) 0.00278(3) 0.00111(3)
N1 0.0128(10) 0.0211(10) 0.0139(9) 0.0065(7) 0.0020(7) 0.0034(8)
N2 0.0182(10) 0.0189(10) 0.0157(9) 0.0079(7) 0.0075(8) 0.0055(8)
N3 0.0157(10) 0.0172(10) 0.0186(9) 0.0081(8) 0.0043(8) 0.0000(8)
N4 0.0140(9) 0.0135(9) 0.0122(8) 0.0043(7) 0.0042(7) 0.0008(7)
N5 0.0151(10) 0.0139(9) 0.0133(9) 0.0038(7) 0.0026(7) 0.0008(8)
F1 0.0382(10) 0.0690(13) 0.0576(11) 0.0416(10) 0.0358(9) 0.0222(9)
F2 0.0544(11) 0.0245(8) 0.0425(9) 0.0216(7) 0.0150(8) 0.0046(8)
F3 0.0407(10) 0.0228(8) 0.0188(7) -0.0034(6) -0.0049(7) 0.0017(7)
F4 0.0159(8) 0.0491(10) 0.0312(8) 0.0155(7) 0.0040(6) 0.0113(7)
C1 0.0241(13) 0.0246(12) 0.0150(11) 0.0080(9) 0.0040(10) 0.0068(10)
C2 0.0388(17) 0.0331(15) 0.0267(13) 0.0133(11) 0.0100(12) 0.0197(13)
C3 0.0396(18) 0.0544(19) 0.0388(16) 0.0211(14) 0.0216(14) 0.0318(15)
C4 0.0279(15) 0.0472(17) 0.0316(14) 0.0195(13) 0.0160(12) 0.0169(13)
C5 0.0146(12) 0.0313(13) 0.0176(11) 0.0100(10) 0.0047(9) 0.0041(10)
C6 0.0138(12) 0.0265(13) 0.0174(11) 0.0101(9) 0.0022(9) 0.0017(10)
C7 0.0172(13) 0.0427(16) 0.0276(13) 0.0187(12) 0.0088(10) 0.0044(12)
C8 0.0244(14) 0.0393(16) 0.0286(13) 0.0213(12) 0.0057(11) -0.0051(12)
C9 0.0306(15) 0.0204(12) 0.0252(13) 0.0121(10) 0.0009(11) -0.0034(11)
C10 0.0230(13) 0.0192(12) 0.0177(11) 0.0064(9) 0.0034(10) 0.0001(10)
C11 0.0142(11) 0.0207(12) 0.0125(10) 0.0062(9) -0.0020(8) -0.0028(9)
C12 0.0151(11) 0.0170(11) 0.0142(10) 0.0071(8) 0.0055(9) 0.0007(9)
C13 0.0174(12) 0.0183(11) 0.0166(11) 0.0059(9) 0.0011(9) 0.0023(9)
C14 0.0291(14) 0.0175(12) 0.0158(11) 0.0051(9) 0.0030(10) -0.0008(10)
C15 0.0171(12) 0.0282(13) 0.0181(11) 0.0113(10) -0.0025(9) -0.0057(10)
C16 0.0127(12) 0.0311(13) 0.0250(12) 0.0174(10) 0.0054(10) 0.0050(10)
C17 0.0145(11) 0.0221(12) 0.0169(11) 0.0095(9) 0.0055(9) 0.0027(9)
C18 0.0157(12) 0.0253(12) 0.0199(11) 0.0119(9) 0.0089(9) 0.0079(10)
C19 0.0266(14) 0.0361(15) 0.0285(13) 0.0148(11) 0.0120(11) 0.0159(12)
C20 0.0391(17) 0.0354(15) 0.0347(15) 0.0159(12) 0.0207(13) 0.0242(13)
C21 0.0403(17) 0.0225(13) 0.0263(13) 0.0084(10) 0.0198(12) 0.0103(12)
C22 0.0266(13) 0.0187(12) 0.0186(11) 0.0068(9) 0.0114(10) 0.0043(10)
C23 0.0135(11) 0.0141(10) 0.0156(10) 0.0052(8) 0.0052(9) 0.0046(9)
C24 0.0205(13) 0.0181(11) 0.0197(11) 0.0080(9) 0.0079(10) 0.0036(10)
C25 0.0241(14) 0.0272(13) 0.0309(14) 0.0143(11) 0.0106(11) -0.0006(11)
C26 0.0327(16) 0.0354(15) 0.0325(14) 0.0207(12) 0.0182(12) 0.0049(12)
C27 0.0342(16) 0.0349(15) 0.0218(12) 0.0158(11) 0.0137(11) 0.0083(12)
C28 0.0247(13) 0.0223(12) 0.0186(11) 0.0083(9) 0.0069(10) 0.0032(10)
C29 0.0204(12) 0.0146(11) 0.0172(11) 0.0071(8) 0.0097(9) 0.0048(9)
C30 0.0154(11) 0.0119(10) 0.0151(10) 0.0047(8) 0.0066(9) 0.0031(9)
C31 0.0173(12) 0.0157(11) 0.0145(10) 0.0055(8) 0.0044(9) 0.0043(9)
C32 0.0147(11) 0.0163(11) 0.0174(11) 0.0038(9) 0.0016(9) 0.0046(9)
C33 0.0195(12) 0.0147(11) 0.0218(12) 0.0056(9) 0.0025(10) -0.0023(9)
C34 0.0190(12) 0.0176(11) 0.0198(11) 0.0097(9) 0.0043(9) -0.0014(9)
C35 0.0135(12) 0.0306(14) 0.0285(13) 0.0170(11) -0.0004(10) -0.0042(10)
C36 0.0341(16) 0.0257(14) 0.0227(13) 0.0109(11) -0.0071(11) -0.0117(12)
C37A 0.017(4) 0.019(3) 0.017(3) 0.006(2) 0.001(2) -0.003(3)
C38A 0.031(3) 0.021(3) 0.017(2) 0.0002(19) 0.003(2) -0.005(2)
C39A 0.034(4) 0.028(3) 0.025(3) 0.002(3) 0.003(3) -0.003(3)
C40A 0.048(4) 0.030(4) 0.034(4) -0.007(3) 0.012(3) -0.010(3)
C37B 0.018(4) 0.029(4) 0.019(3) 0.010(3) 0.004(3) 0.002(3)
C38B 0.036(4) 0.030(3) 0.022(3) 0.003(2) 0.005(3) 0.004(3)
C39B 0.038(4) 0.029(3) 0.021(3) -0.001(2) 0.000(2) -0.009(3)
C40B 0.065(6) 0.044(6) 0.040(5) -0.008(4) 0.012(4) -0.030(5)
C41 0.0239(14) 0.0247(13) 0.0208(12) 0.0079(10) -0.0017(10) -0.0015(11)
P1 0.0200(3) 0.0165(3) 0.0274(3) 0.0083(2) 0.0092(3) 0.0047(2)
F5 0.0517(11) 0.0342(9) 0.0618(12) 0.0269(8) 0.0413(10) 0.0210(8)
F6 0.0645(14) 0.0815(15) 0.0460(11) 0.0333(11) 0.0138(10) 0.0518(12)
F7 0.0311(9) 0.0254(8) 0.0495(10) -0.0065(7) 0.0088(8) -0.0028(7)
F8 0.0700(14) 0.0380(10) 0.0684(13) 0.0296(9) 0.0543(11) 0.0196(9)
F9 0.0421(11) 0.0576(11) 0.0277(9) 0.0025(8) 0.0033(8) 0.0306(9)
F10 0.0418(11) 0.0198(8) 0.0852(14) -0.0070(8) 0.0362(11) -0.0002(7)

loop_
_atom_type_symbol
_atom_type_description
_atom_type_scat_dispersion_real
_atom_type_scat_dispersion_imag
_atom_type_scat_source
C C 0.0033 0.0016 'International Tables Vol C Tables 4.2.6.8 and 6.1.1.4'
H H 0.0000 0.0000 'International Tables Vol C Tables 4.2.6.8 and 6.1.1.4'
N N 0.0061 0.0033 'International Tables Vol C Tables 4.2.6.8 and 6.1.1.4'
F F 0.0171 0.0103 'International Tables Vol C Tables 4.2.6.8 and 6.1.1.4'
P P 0.1023 0.0942 'International Tables Vol C Tables 4.2.6.8 and 6.1.1.4'
Ir Ir -1.4442 7.9887 'International Tables Vol C Tables 4.2.6.8 and 6.1.1.4'

loop_
_geom_angle_atom_site_label_1
_geom_angle_atom_site_label_2
_geom_angle_atom_site_label_3
_geom_angle
C12 Ir1 N2 80.33(9)
C12 Ir1 C11 88.48(8)
N2 Ir1 C11 90.61(9)
C12 Ir1 N1 92.96(8)
N2 Ir1 N1 168.56(7)
C11 Ir1 N1 79.89(9)
C12 Ir1 C23 101.57(8)
N2 Ir1 C23 90.60(8)
C11 Ir1 C23 169.93(8)
N1 Ir1 C23 99.86(8)
C12 Ir1 N5 177.80(8)
N2 Ir1 N5 99.58(7)
C11 Ir1 N5 93.72(8)
N1 Ir1 N5 87.48(7)
C23 Ir1 N5 76.22(8)
C1 N1 C5 119.1(2)
C1 N1 Ir1 124.12(16)
C5 N1 Ir1 116.71(16)
C22 N2 C18 119.7(2)
C22 N2 Ir1 123.81(17)
C18 N2 Ir1 116.16(15)
C23 N3 C24 110.96(19)
C23 N3 C35 125.21(19)
C24 N3 C35 123.82(19)
C23 N4 C29 110.75(17)
C23 N4 C30 118.64(17)
C29 N4 C30 130.27(18)
C34 N5 C30 117.29(19)
C34 N5 Ir1 125.73(15)
C30 N5 Ir1 116.66(14)
N1 C1 C2 123.3(2)
N1 C1 H1 118.4
C2 C1 H1 118.4
C1 C2 C3 118.1(3)
C1 C2 H2 120.9
C3 C2 H2 120.9
C4 C3 C2 119.6(3)
C4 C3 H3 120.2
C2 C3 H3 120.2
C3 C4 C5 120.3(2)
C3 C4 H4 119.8
C5 C4 H4 119.8
N1 C5 C4 119.6(2)
N1 C5 C6 113.9(2)
C4 C5 C6 126.6(2)
C7 C6 C11 118.1(2)
C7 C6 C5 126.1(2)
C11 C6 C5 115.8(2)
F1 C7 C8 116.5(2)
F1 C7 C6 120.2(2)
C8 C7 C6 123.3(2)
C7 C8 C9 116.9(2)
C7 C8 H8 121.6
C9 C8 H8 121.6
F2 C9 C10 118.8(2)
F2 C9 C8 118.1(2)
C10 C9 C8 123.1(2)
C9 C10 C11 119.6(2)
C9 C10 H10 120.2
C11 C10 H10 120.2
C10 C11 C6 118.9(2)
C10 C11 Ir1 127.21(18)
C6 C11 Ir1 113.73(17)
C13 C12 C17 118.5(2)
C13 C12 Ir1 127.13(18)
C17 C12 Ir1 114.39(16)
C14 C13 C12 119.3(2)
C14 C13 H13 120.3
C12 C13 H13 120.3
F3 C14 C15 117.6(2)
F3 C14 C13 118.5(2)
C15 C14 C13 123.9(2)
C16 C15 C14 116.2(2)
C16 C15 H15 121.9
C14 C15 H15 121.9
F4 C16 C15 116.4(2)
F4 C16 C17 120.0(2)
C15 C16 C17 123.7(2)
C16 C17 C12 118.4(2)
C16 C17 C18 126.2(2)
C12 C17 C18 115.4(2)
N2 C18 C19 119.7(2)
N2 C18 C17 113.3(2)
C19 C18 C17 127.0(2)
C20 C19 C18 120.2(3)
C20 C19 H19 119.9
C18 C19 H19 119.9
C19 C20 C21 119.5(3)
C19 C20 H20 120.3
C21 C20 H20 120.3
C22 C21 C20 118.9(2)
C22 C21 H21 120.5
C20 C21 H21 120.5
N2 C22 C21 122.0(2)
N2 C22 H22 119.0
C21 C22 H22 119.0
N3 C23 N4 105.83(18)
N3 C23 Ir1 138.47(17)
N4 C23 Ir1 115.28(15)
C25 C24 C29 122.6(2)
C25 C24 N3 129.9(2)
C29 C24 N3 107.55(19)
C26 C25 C24 116.3(2)
C26 C25 H25 121.8
C24 C25 H25 121.8
C25 C26 C27 121.7(2)
C25 C26 H26 119.2
C27 C26 H26 119.2
C28 C27 C26 122.0(2)
C28 C27 H27 119.0
C26 C27 H27 119.0
C27 C28 C29 116.9(2)
C27 C28 H28 121.5
C29 C28 H28 121.5
C24 C29 C28 120.5(2)
C24 C29 N4 104.88(19)
C28 C29 N4 134.6(2)
N5 C30 C31 122.9(2)
N5 C30 N4 112.83(19)
C31 C30 N4 124.31(19)
C30 C31 C32 119.5(2)
C30 C31 H31 120.2
C32 C31 H31 120.2
C33 C32 C31 117.7(2)
C33 C32 C41 121.6(2)
C31 C32 C41 120.6(2)
C34 C33 C32 119.8(2)
C34 C33 H33 120.1
C32 C33 H33 120.1
N5 C34 C33 122.7(2)
N5 C34 H34 118.7
C33 C34 H34 118.7
N3 C35 C36 113.1(2)
N3 C35 H35A 109.0
C36 C35 H35A 109.0
N3 C35 H35B 109.0
C36 C35 H35B 109.0
H35A C35 H35B 107.8
C35 C36 C37B 121.1(4)
C35 C36 C37A 101.1(3)
C35 C36 H36A 111.6
C37B C36 H36A 93.0
C37A C36 H36A 111.6
C35 C36 H36B 111.6
C37B C36 H36B 108.5
C37A C36 H36B 111.6
H36A C36 H36B 109.4
C35 C36 H36C 107.0
C37B C36 H36C 107.0
C37A C36 H36C 126.4
H36B C36 H36C 99.1
C35 C36 H36D 107.0
C37B C36 H36D 107.0
C37A C36 H36D 107.1
H36A C36 H36D 117.2
H36C C36 H36D 106.8
C38A C37A C36 109.6(5)
C38A C37A H37A 109.8
C36 C37A H37A 109.8
C38A C37A H37B 109.8
C36 C37A H37B 109.8
H37A C37A H37B 108.2
C37A C38A C39A 110.5(5)
C37A C38A H38A 109.5
C39A C38A H38A 109.5
C37A C38A H38B 109.5
C39A C38A H38B 109.5
H38A C38A H38B 108.1
C40A C39A C38A 112.6(6)
C40A C39A H39A 109.1
C38A C39A H39A 109.1
C40A C39A H39B 109.1
C38A C39A H39B 109.1
H39A C39A H39B 107.8
C36 C37B C38B 118.7(6)
C36 C37B H37C 107.6
C38B C37B H37C 107.6
C36 C37B H37D 107.6
C38B C37B H37D 107.6
H37C C37B H37D 107.1
C37B C38B C39B 113.0(6)
C37B C38B H38C 109.0
C39B C38B H38C 109.0
C37B C38B H38D 109.0
C39B C38B H38D 109.0
H38C C38B H38D 107.8
C40B C39B C38B 114.2(5)
C40B C39B H39C 108.7
C38B C39B H39C 108.7
C40B C39B H39D 108.7
C38B C39B H39D 108.7
H39C C39B H39D 107.6
C39B C40B H40D 109.5
C39B C40B H40E 109.5
H40D C40B H40E 109.5
C39B C40B H40F 109.5
H40D C40B H40F 109.5
H40E C40B H40F 109.5
C32 C41 H41A 109.5
C32 C41 H41B 109.5
H41A C41 H41B 109.5
C32 C41 H41C 109.5
H41A C41 H41C 109.5
H41B C41 H41C 109.5
F6 P1 F7 91.71(11)
F6 P1 F8 92.10(11)
F7 P1 F8 90.45(10)
F6 P1 F5 89.61(11)
F7 P1 F5 90.81(9)
F8 P1 F5 177.84(12)
F6 P1 F10 90.00(12)
F7 P1 F10 178.10(12)
F8 P1 F10 90.33(10)
F5 P1 F10 88.35(9)
F6 P1 F9 178.59(10)
F7 P1 F9 88.96(10)
F8 P1 F9 89.13(11)
F5 P1 F9 89.14(10)
F10 P1 F9 89.32(11)

loop_
_geom_bond_atom_site_label_1
_geom_bond_atom_site_label_2
_geom_bond_distance
Ir1 C12 2.020(2)
Ir1 N2 2.053(2)
Ir1 C11 2.056(2)
Ir1 N1 2.062(2)
Ir1 C23 2.072(2)
Ir1 N5 2.1607(18)
N1 C1 1.355(3)
N1 C5 1.370(3)
N2 C22 1.356(3)
N2 C18 1.378(3)
N3 C23 1.348(3)
N3 C24 1.407(3)
N3 C35 1.470(3)
N4 C23 1.391(3)
N4 C29 1.418(3)
N4 C30 1.419(3)
N5 C34 1.355(3)
N5 C30 1.355(3)
F1 C7 1.359(3)
F2 C9 1.359(3)
F3 C14 1.366(3)
F4 C16 1.363(3)
C1 C2 1.377(4)
C1 H1 0.9500
C2 C3 1.390(4)
C2 H2 0.9500
C3 C4 1.381(4)
C3 H3 0.9500
C4 C5 1.403(4)
C4 H4 0.9500
C5 C6 1.471(3)
C6 C7 1.403(3)
C6 C11 1.424(3)
C7 C8 1.373(4)
C8 C9 1.385(4)
C8 H8 0.9500
C9 C10 1.381(3)
C10 C11 1.399(3)
C10 H10 0.9500
C12 C13 1.408(3)
C12 C17 1.424(3)
C13 C14 1.383(3)
C13 H13 0.9500
C14 C15 1.383(4)
C15 C16 1.377(3)
C15 H15 0.9500
C16 C17 1.402(3)
C17 C18 1.469(3)
C18 C19 1.394(3)
C19 C20 1.387(4)
C19 H19 0.9500
C20 C21 1.389(4)
C20 H20 0.9500
C21 C22 1.383(4)
C21 H21 0.9500
C22 H22 0.9500
C24 C25 1.395(3)
C24 C29 1.395(3)
C25 C26 1.387(4)
C25 H25 0.9500
C26 C27 1.392(4)
C26 H26 0.9500
C27 C28 1.391(3)
C27 H27 0.9500
C28 C29 1.398(3)
C28 H28 0.9500
C30 C31 1.385(3)
C31 C32 1.394(3)
C31 H31 0.9500
C32 C33 1.390(3)
C32 C41 1.507(3)
C33 C34 1.384(3)
C33 H33 0.9500
C34 H34 0.9500
C35 C36 1.515(4)
C35 H35A 0.9900
C35 H35B 0.9900
C36 C37B 1.518(8)
C36 C37A 1.596(8)
C36 H36A 0.9900
C36 H36B 0.9900
C36 H36C 0.9900
C36 H36D 0.9900
C37A C38A 1.517(8)
C37A H37A 0.9900
C37A H37B 0.9900
C38A C39A 1.544(8)
C38A H38A 0.9900
C38A H38B 0.9900
C39A C40A 1.521(9)
C39A H39A 0.9900
C39A H39B 0.9900
C40A H40A 0.9800
C40A H40B 0.9800
C40A H40C 0.9800
C37B C38B 1.528(9)
C37B H37C 0.9900
C37B H37D 0.9900
C38B C39B 1.537(7)
C38B H38C 0.9900
C38B H38D 0.9900
C39B C40B 1.495(10)
C39B H39C 0.9900
C39B H39D 0.9900
C40B H40D 0.9800
C40B H40E 0.9800
C40B H40F 0.9800
C41 H41A 0.9800
C41 H41B 0.9800
C41 H41C 0.9800
P1 F6 1.5893(19)
P1 F7 1.5909(16)
P1 F8 1.5942(16)
P1 F5 1.6032(16)
P1 F10 1.6062(17)
P1 F9 1.6104(18)

loop_
_geom_torsion_atom_site_label_1
_geom_torsion_atom_site_label_2
_geom_torsion_atom_site_label_3
_geom_torsion_atom_site_label_4
_geom_torsion
C12 Ir1 N1 C1 90.67(19)
N2 Ir1 N1 C1 144.3(3)
C11 Ir1 N1 C1 178.60(19)
C23 Ir1 N1 C1 -11.62(19)
N5 Ir1 N1 C1 -87.16(18)
C12 Ir1 N1 C5 -86.20(17)
N2 Ir1 N1 C5 -32.5(4)
C11 Ir1 N1 C5 1.72(16)
C23 Ir1 N1 C5 171.50(16)
N5 Ir1 N1 C5 95.96(16)
C12 Ir1 N2 C22 178.83(19)
C11 Ir1 N2 C22 90.48(18)
N1 Ir1 N2 C22 124.1(3)
C23 Ir1 N2 C22 -79.53(18)
N5 Ir1 N2 C22 -3.40(18)
C12 Ir1 N2 C18 5.83(16)
C11 Ir1 N2 C18 -82.52(16)
N1 Ir1 N2 C18 -48.8(4)
C23 Ir1 N2 C18 107.47(16)
N5 Ir1 N2 C18 -176.40(15)
N2 Ir1 N5 C34 93.40(19)
C11 Ir1 N5 C34 2.1(2)
N1 Ir1 N5 C34 -77.55(19)
C23 Ir1 N5 C34 -178.4(2)
N2 Ir1 N5 C30 -93.24(16)
C11 Ir1 N5 C30 175.51(17)
N1 Ir1 N5 C30 95.81(16)
C23 Ir1 N5 C30 -4.99(16)
C5 N1 C1 C2 -1.0(3)
Ir1 N1 C1 C2 -177.79(19)
N1 C1 C2 C3 0.3(4)
C1 C2 C3 C4 0.5(4)
C2 C3 C4 C5 -0.6(5)
C1 N1 C5 C4 0.8(3)
Ir1 N1 C5 C4 177.87(19)
C1 N1 C5 C6 -179.6(2)
Ir1 N1 C5 C6 -2.6(3)
C3 C4 C5 N1 0.0(4)
C3 C4 C5 C6 -179.6(3)
N1 C5 C6 C7 -175.8(2)
C4 C5 C6 C7 3.8(4)
N1 C5 C6 C11 2.1(3)
C4 C5 C6 C11 -178.3(2)
C11 C6 C7 F1 179.4(2)
C5 C6 C7 F1 -2.7(4)
C11 C6 C7 C8 -1.5(4)
C5 C6 C7 C8 176.4(2)
F1 C7 C8 C9 178.9(2)
C6 C7 C8 C9 -0.2(4)
C7 C8 C9 F2 -177.9(2)
C7 C8 C9 C10 1.9(4)
F2 C9 C10 C11 178.0(2)
C8 C9 C10 C11 -1.8(4)
C9 C10 C11 C6 -0.1(3)
C9 C10 C11 Ir1 -175.17(17)
C7 C6 C11 C10 1.6(3)
C5 C6 C11 C10 -176.5(2)
C7 C6 C11 Ir1 177.36(18)
C5 C6 C11 Ir1 -0.7(3)
C12 Ir1 C11 C10 -91.9(2)
N2 Ir1 C11 C10 -11.6(2)
N1 Ir1 C11 C10 174.8(2)
C23 Ir1 C11 C10 85.3(6)
N5 Ir1 C11 C10 88.1(2)
C12 Ir1 C11 C6 92.81(17)
N2 Ir1 C11 C6 173.11(16)
N1 Ir1 C11 C6 -0.48(16)
C23 Ir1 C11 C6 -90.0(5)
N5 Ir1 C11 C6 -87.24(16)
N2 Ir1 C12 C13 177.7(2)
C11 Ir1 C12 C13 -91.4(2)
N1 Ir1 C12 C13 -11.6(2)
C23 Ir1 C12 C13 89.1(2)
N2 Ir1 C12 C17 -3.40(15)
C11 Ir1 C12 C17 87.48(17)
N1 Ir1 C12 C17 167.28(16)
C23 Ir1 C12 C17 -92.02(17)
C17 C12 C13 C14 1.3(3)
Ir1 C12 C13 C14 -179.86(17)
C12 C13 C14 F3 -179.6(2)
C12 C13 C14 C15 -0.3(4)
F3 C14 C15 C16 178.4(2)
C13 C14 C15 C16 -0.9(4)
C14 C15 C16 F4 -178.81(19)
C14 C15 C16 C17 1.0(3)
F4 C16 C17 C12 179.77(19)
C15 C16 C17 C12 0.0(3)
F4 C16 C17 C18 -1.2(3)
C15 C16 C17 C18 179.0(2)
C13 C12 C17 C16 -1.1(3)
Ir1 C12 C17 C16 179.88(16)
C13 C12 C17 C18 179.8(2)
Ir1 C12 C17 C18 0.8(2)
C22 N2 C18 C19 -1.2(3)
Ir1 N2 C18 C19 172.06(17)
C22 N2 C18 C17 179.76(19)
Ir1 N2 C18 C17 -6.9(2)
C16 C17 C18 N2 -175.0(2)
C12 C17 C18 N2 4.0(3)
C16 C17 C18 C19 6.1(4)
C12 C17 C18 C19 -174.9(2)
N2 C18 C19 C20 0.1(4)
C17 C18 C19 C20 178.9(2)
C18 C19 C20 C21 1.3(4)
C19 C20 C21 C22 -1.5(4)
C18 N2 C22 C21 1.0(3)
Ir1 N2 C22 C21 -171.72(17)
C20 C21 C22 N2 0.3(4)
C24 N3 C23 N4 0.2(2)
C35 N3 C23 N4 -179.1(2)
C24 N3 C23 Ir1 171.90(19)
C35 N3 C23 Ir1 -7.4(4)
C29 N4 C23 N3 0.8(2)
C30 N4 C23 N3 174.90(18)
C29 N4 C23 Ir1 -173.13(14)
C30 N4 C23 Ir1 0.9(2)
C12 Ir1 C23 N3 10.8(3)
N2 Ir1 C23 N3 -69.5(2)
C11 Ir1 C23 N3 -166.4(4)
N1 Ir1 C23 N3 105.9(2)
N5 Ir1 C23 N3 -169.2(3)
C12 Ir1 C23 N4 -178.01(16)
N2 Ir1 C23 N4 101.74(16)
C11 Ir1 C23 N4 4.8(6)
N1 Ir1 C23 N4 -82.89(16)
N5 Ir1 C23 N4 2.02(15)
C23 N3 C24 C25 179.8(3)
C35 N3 C24 C25 -0.9(4)
C23 N3 C24 C29 -1.1(3)
C35 N3 C24 C29 178.2(2)
C29 C24 C25 C26 -0.2(4)
N3 C24 C25 C26 178.9(3)
C24 C25 C26 C27 -0.6(4)
C25 C26 C27 C28 0.2(4)
C26 C27 C28 C29 1.0(4)
C25 C24 C29 C28 1.3(4)
N3 C24 C29 C28 -177.9(2)
C25 C24 C29 N4 -179.3(2)
N3 C24 C29 N4 1.5(3)
C27 C28 C29 C24 -1.7(4)
C27 C28 C29 N4 179.2(2)
C23 N4 C29 C24 -1.5(2)
C30 N4 C29 C24 -174.6(2)
C23 N4 C29 C28 177.8(3)
C30 N4 C29 C28 4.6(4)
C34 N5 C30 C31 0.0(3)
Ir1 N5 C30 C31 -173.98(17)
C34 N5 C30 N4 -179.25(19)
Ir1 N5 C30 N4 6.8(2)
C23 N4 C30 N5 -5.1(3)
C29 N4 C30 N5 167.6(2)
C23 N4 C30 C31 175.6(2)
C29 N4 C30 C31 -11.6(4)
N5 C30 C31 C32 -2.3(3)
N4 C30 C31 C32 176.8(2)
C30 C31 C32 C33 3.1(3)
C30 C31 C32 C41 -174.1(2)
C31 C32 C33 C34 -1.6(3)
C41 C32 C33 C34 175.5(2)
C30 N5 C34 C33 1.6(3)
Ir1 N5 C34 C33 174.89(18)
C32 C33 C34 N5 -0.7(4)
C23 N3 C35 C36 -93.7(3)
C24 N3 C35 C36 87.1(3)
N3 C35 C36 C37B 172.0(4)
N3 C35 C36 C37A -177.1(3)
C35 C36 C37A C38A 176.2(4)
C37B C36 C37A C38A -29.0(11)
C36 C37A C38A C39A -178.4(5)
C37A C38A C39A C40A 179.5(5)
C35 C36 C37B C38B -171.0(5)
C37A C36 C37B C38B 159.8(18)
C36 C37B C38B C39B 175.2(5)
C37B C38B C39B C40B 64.7(8)
